data_4337339
loop_
_publ_author_name
'Abtab, Sk Md Towsif'
'Majee, Mithun Chandra'
'Maity, Manoranjan'
'Titi\<s, J\'an'
'Bo\<ca, Roman'
'Chaudhury, Muktimoy'

_publ_section_title
;
 Tetranuclear Hetero-Metal [Co(II)2Ln(III)2] (Ln = Gd, Tb, Dy, Ho, La)
 Complexes Involving Carboxylato Bridges in a Rare \m4-\h(2):\h(2) Mode:
 Synthesis, Crystal Structures, and Magnetic Properties.
;
_journal_issue 3
_journal_name_full 'Inorganic chemistry'
_journal_page_first 1295
_journal_page_last 1306
_journal_paper_doi 10.1021/ic401484d
_journal_volume 53
_journal_year 2014
_chemical_formula_sum 'C78 H74 Co2 F24 La2 N4 O16'
_chemical_formula_weight 2175.09
_chemical_name_systematic
; 
 ? 
;
_space_group_IT_number 33
_symmetry_cell_setting orthorhombic
_symmetry_space_group_name_Hall 'P 2c -2n'
_symmetry_space_group_name_H-M 'P n a 21'
_atom_sites_solution_hydrogens geom
_atom_sites_solution_primary direct
_atom_sites_solution_secondary difmap
_audit_creation_method SHELXL-97
_cell_angle_alpha 90.00
_cell_angle_beta 90.00
_cell_angle_gamma 90.00
_cell_formula_units_Z 4
_cell_length_a 24.0316(13)
_cell_length_b 12.4015(7)
_cell_length_c 29.9633(16)
_cell_measurement_temperature 298(2)
_cell_volume 8929.9(8)
_computing_cell_refinement 'BRUKER APEX II'
_computing_data_collection 'BRUKER APEX II'
_computing_data_reduction 'BRUKER APEX II'
_computing_molecular_graphics 'MERCURY 2.2, PLATON-97'
_computing_publication_material 'MERCURY 2.2, PLATON-97'
_computing_structure_refinement 'SHELXL-97 (Sheldrick, 1997)'
_computing_structure_solution 'SHELXS-97 (Sheldrick, 1990)'
_diffrn_ambient_temperature 298(2)
_diffrn_measured_fraction_theta_full 1.000
_diffrn_measured_fraction_theta_max 1.000
_diffrn_measurement_device_type 'CCD AREA DETECTOR'
_diffrn_measurement_method OMEGA-SCAN
_diffrn_radiation_monochromator graphite
_diffrn_radiation_source 'fine-focus sealed tube'
_diffrn_radiation_type MoK\a
_diffrn_radiation_wavelength 0.71073
_diffrn_reflns_av_R_equivalents 0.0579
_diffrn_reflns_av_sigmaI/netI 0.0483
_diffrn_reflns_limit_h_max 24
_diffrn_reflns_limit_h_min -24
_diffrn_reflns_limit_k_max 12
_diffrn_reflns_limit_k_min -12
_diffrn_reflns_limit_l_max 30
_diffrn_reflns_limit_l_min -30
_diffrn_reflns_number 43007
_diffrn_reflns_theta_full 21.08
_diffrn_reflns_theta_max 21.08
_diffrn_reflns_theta_min 1.36
_exptl_absorpt_coefficient_mu 1.415
_exptl_absorpt_correction_T_max 0.8485
_exptl_absorpt_correction_T_min 0.7847
_exptl_absorpt_correction_type multi-scan
_exptl_absorpt_process_details SADABS
_exptl_crystal_colour 'orange brown'
_exptl_crystal_density_diffrn 1.618
_exptl_crystal_density_method 'not measured'
_exptl_crystal_description block
_exptl_crystal_F_000 4328
_exptl_crystal_size_max 0.18
_exptl_crystal_size_mid 0.15
_exptl_crystal_size_min 0.12
_refine_diff_density_max 0.443
_refine_diff_density_min -0.309
_refine_diff_density_rms 0.054
_refine_ls_abs_structure_details 'Flack H D (1983), Acta Cryst. A39, 876-881'
_refine_ls_abs_structure_Flack 0.465(12)
_refine_ls_extinction_method none
_refine_ls_goodness_of_fit_ref 1.129
_refine_ls_hydrogen_treatment constr
_refine_ls_matrix_type full
_refine_ls_number_parameters 1142
_refine_ls_number_reflns 9565
_refine_ls_number_restraints 1
_refine_ls_restrained_S_all 1.129
_refine_ls_R_factor_all 0.0455
_refine_ls_R_factor_gt 0.0365
_refine_ls_shift/su_max 0.010
_refine_ls_shift/su_mean 0.000
_refine_ls_structure_factor_coef Fsqd
_refine_ls_weighting_details 'calc w=1/[\s^2^(Fo^2^)+(0.0427P)^2^+0.5065P] where P=(Fo^2^+2Fc^2^)/3'
_refine_ls_weighting_scheme calc
_refine_ls_wR_factor_gt 0.0824
_refine_ls_wR_factor_ref 0.0872
_reflns_number_gt 8401
_reflns_number_total 9565
_reflns_threshold_expression >2sigma(I)
_cod_data_source_file ic401484d_si_002.cif
_cod_data_source_block 5_Co2La2
_cod_depositor_comments
;
The following automatic conversions were performed:

'_symmetry_cell_setting' value 'Orthorhombic' changed to
'orthorhombic' according to
/usr/data/users/saulius/automatic-downloads/current/ACS/lib/dictionaries/cif_core.dic
dictionary named 'cif_core.dic' version 2.4.2 from
2011-04-26.

'_exptl_absorpt_correction_type' value 'MULTI-SCAN'
changed to 'multi-scan' according to
/usr/data/users/saulius/automatic-downloads/current/ACS/lib/dictionaries/cif_core.dic
dictionary named 'cif_core.dic' version 2.4.2 from 2011-04-26.

Automatic conversion script
Id: cif_fix_values 2281 2013-09-26 08:29:07Z andrius 
;
_cod_original_sg_symbol_H-M Pna2(1)
_cod_database_code 4337339

loop_
_symmetry_equiv_pos_as_xyz
'x, y, z'
'-x, -y, z+1/2'
'x+1/2, -y+1/2, z'
'-x+1/2, y+1/2, z+1/2'

loop_
_atom_site_label
_atom_site_type_symbol
_atom_site_fract_x
_atom_site_fract_y
_atom_site_fract_z
_atom_site_U_iso_or_equiv
_atom_site_adp_type
_atom_site_occupancy
_atom_site_symmetry_multiplicity
_atom_site_calc_flag
_atom_site_refinement_flags
La2 La 0.387037(19) 0.65934(4) 0.470703(17) 0.03939(13) Uani 1 1 d .
La1 La 0.36222(2) 0.59156(4) 0.283277(18) 0.04340(14) Uani 1 1 d .
Co2 Co 0.31006(4) 0.48624(8) 0.39110(4) 0.0384(3) Uani 1 1 d .
Co1 Co 0.44269(5) 0.75718(8) 0.36202(4) 0.0380(3) Uani 1 1 d .
O16 O 0.3507(2) 0.7345(4) 0.34500(19) 0.0408(14) Uani 1 1 d .
O15 O 0.3150(2) 0.6660(4) 0.40704(19) 0.0425(14) Uani 1 1 d .
O1 O 0.4205(2) 0.8111(4) 0.42399(17) 0.0409(14) Uani 1 1 d .
O2 O 0.4504(2) 0.6774(4) 0.30378(17) 0.0416(14) Uani 1 1 d .
O8 O 0.3488(2) 0.4821(4) 0.45167(17) 0.0427(14) Uani 1 1 d .
O14 O 0.3930(2) 0.4918(4) 0.35586(19) 0.0400(14) Uani 1 1 d .
O6 O 0.3925(3) 0.4116(5) 0.2586(2) 0.0577(17) Uani 1 1 d .
O9 O 0.2987(2) 0.7078(5) 0.5072(2) 0.0583(16) Uani 1 1 d .
O12 O 0.4816(2) 0.6272(5) 0.4972(2) 0.0572(16) Uani 1 1 d .
O11 O 0.4133(3) 0.7910(5) 0.5313(2) 0.0653(19) Uani 1 1 d .
O10 O 0.3792(3) 0.5758(5) 0.5472(2) 0.0583(16) Uani 1 1 d .
O7 O 0.2841(2) 0.5228(4) 0.32853(18) 0.0452(14) Uani 1 1 d .
O3 O 0.3233(3) 0.7524(5) 0.2465(2) 0.0632(17) Uani 1 1 d .
N2 N 0.4477(3) 0.9116(5) 0.3296(2) 0.0465(19) Uani 1 1 d .
N4 N 0.2288(3) 0.4697(6) 0.4218(2) 0.0477(19) Uani 1 1 d .
N3 N 0.2991(3) 0.3149(5) 0.3796(2) 0.0474(19) Uani 1 1 d .
N1 N 0.5302(3) 0.7840(5) 0.3751(2) 0.0383(17) Uani 1 1 d .
O13 O 0.4425(2) 0.5997(4) 0.40026(18) 0.0394(13) Uani 1 1 d .
C46 C 0.2342(3) 0.4806(6) 0.4710(3) 0.050(2) Uani 1 1 d .
H46A H 0.1976 0.4715 0.4842 0.059 Uiso 1 1 calc R
H46B H 0.2464 0.5533 0.4776 0.059 Uiso 1 1 calc R
C9 C 0.5380(3) 0.7977(7) 0.4239(3) 0.049(2) Uani 1 1 d .
H9A H 0.5773 0.8075 0.4298 0.059 Uiso 1 1 calc R
H9B H 0.5264 0.7319 0.4387 0.059 Uiso 1 1 calc R
C13 C 0.4033(4) 0.9870(6) 0.3432(3) 0.055(3) Uani 1 1 d .
H13A H 0.4076 1.0539 0.3275 0.082 Uiso 1 1 calc R
H13B H 0.4057 0.9997 0.3748 0.082 Uiso 1 1 calc R
H13C H 0.3677 0.9562 0.3363 0.082 Uiso 1 1 calc R
C47 C 0.2731(4) 0.4037(7) 0.4931(3) 0.048(2) Uani 1 1 d .
C14 C 0.4428(3) 0.8976(6) 0.2810(3) 0.052(2) Uani 1 1 d .
H14A H 0.4457 0.9679 0.2670 0.063 Uiso 1 1 calc R
H14B H 0.4060 0.8696 0.2744 0.063 Uiso 1 1 calc R
C58 C 0.3476(5) 0.5852(8) 0.5801(3) 0.058(3) Uani 1 1 d .
C63 C 0.5103(4) 0.6543(9) 0.5299(4) 0.064(3) Uani 1 1 d .
C11 C 0.5474(4) 0.8788(7) 0.3486(3) 0.053(3) Uani 1 1 d .
H11A H 0.5596 0.8545 0.3194 0.064 Uiso 1 1 calc R
H11B H 0.5790 0.9126 0.3632 0.064 Uiso 1 1 calc R
O4 O 0.4046(3) 0.6212(6) 0.2075(2) 0.0675(18) Uani 1 1 d .
O5 O 0.2980(2) 0.5186(5) 0.2255(2) 0.0596(17) Uani 1 1 d .
C66 C 0.4806(3) 0.4294(7) 0.3810(3) 0.047(2) Uani 1 1 d .
C71 C 0.4826(4) 0.3461(7) 0.3495(3) 0.057(3) Uani 1 1 d .
H71 H 0.4559 0.3441 0.3270 0.068 Uiso 1 1 calc R
C65 C 0.4359(4) 0.5132(7) 0.3789(3) 0.038(2) Uani 1 1 d .
C73 C 0.2709(3) 0.8209(6) 0.3753(3) 0.038(2) Uani 1 1 d .
C78 C 0.2599(4) 0.8754(7) 0.3367(4) 0.058(3) Uani 1 1 d .
H78 H 0.2802 0.8605 0.3110 0.070 Uiso 1 1 calc R
C77 C 0.2179(4) 0.9541(8) 0.3361(4) 0.070(3) Uani 1 1 d .
H77 H 0.2092 0.9900 0.3097 0.084 Uiso 1 1 calc R
C2 C 0.4203(3) 0.9769(6) 0.4645(3) 0.046(2) Uani 1 1 d .
C10 C 0.5665(4) 0.6911(7) 0.3622(3) 0.060(3) Uani 1 1 d .
H10A H 0.5600 0.6730 0.3315 0.090 Uiso 1 1 calc R
H10B H 0.5580 0.6300 0.3806 0.090 Uiso 1 1 calc R
H10C H 0.6048 0.7107 0.3662 0.090 Uiso 1 1 calc R
C3 C 0.3572(3) 0.9806(7) 0.4658(3) 0.058(2) Uani 1 1 d .
H3A H 0.3437 0.9240 0.4847 0.087 Uiso 1 1 calc R
H3B H 0.3428 0.9711 0.4362 0.087 Uiso 1 1 calc R
H3C H 0.3454 1.0491 0.4773 0.087 Uiso 1 1 calc R
C4 C 0.4513(4) 1.0572(7) 0.4855(3) 0.060(3) Uani 1 1 d .
H4 H 0.4326 1.1148 0.4986 0.071 Uiso 1 1 calc R
C43 C 0.2509(4) 0.2765(7) 0.4048(3) 0.056(3) Uani 1 1 d .
H43A H 0.2629 0.2544 0.4343 0.068 Uiso 1 1 calc R
H43B H 0.2354 0.2139 0.3899 0.068 Uiso 1 1 calc R
C40 C 0.2432(4) 0.3525(8) 0.3105(3) 0.057(3) Uani 1 1 d .
C34 C 0.1966(4) 0.5185(7) 0.2900(3) 0.056(2) Uani 1 1 d .
C33 C 0.2417(4) 0.4654(7) 0.3096(3) 0.048(2) Uani 1 1 d .
C29 C 0.2978(4) 0.4412(9) 0.2003(3) 0.061(3) Uani 1 1 d .
C48 C 0.2548(4) 0.3303(9) 0.5243(3) 0.065(3) Uani 1 1 d .
H48 H 0.2170 0.3263 0.5307 0.078 Uiso 1 1 calc R
C51 C 0.3465(4) 0.2727(8) 0.5371(3) 0.063(3) Uani 1 1 d .
H51 H 0.3713 0.2280 0.5522 0.075 Uiso 1 1 calc R
C21 C 0.5275(4) 0.5297(7) 0.2624(3) 0.067(3) Uani 1 1 d .
H21A H 0.4945 0.4946 0.2516 0.101 Uiso 1 1 calc R
H21B H 0.5296 0.5219 0.2943 0.101 Uiso 1 1 calc R
H21C H 0.5596 0.4973 0.2490 0.101 Uiso 1 1 calc R
C52 C 0.3681(4) 0.3457(7) 0.5065(3) 0.046(2) Uani 1 1 d .
C17 C 0.5600(4) 0.7930(9) 0.2061(3) 0.063(3) Uani 1 1 d .
C20 C 0.5254(4) 0.6477(7) 0.2505(3) 0.049(2) Uani 1 1 d .
C54 C 0.3305(4) 0.4093(7) 0.4835(3) 0.047(2) Uani 1 1 d .
C16 C 0.5217(5) 0.8617(8) 0.2272(3) 0.066(3) Uani 1 1 d .
H16 H 0.5208 0.9341 0.2191 0.079 Uiso 1 1 calc R
C19 C 0.5604(4) 0.6912(8) 0.2196(3) 0.064(3) Uani 1 1 d .
H19 H 0.5868 0.6457 0.2070 0.077 Uiso 1 1 calc R
C70 C 0.5222(5) 0.2686(8) 0.3506(4) 0.073(3) Uani 1 1 d .
H70 H 0.5226 0.2129 0.3299 0.088 Uiso 1 1 calc R
C37 C 0.1560(4) 0.3468(11) 0.2707(3) 0.077(3) Uani 1 1 d .
C76 C 0.1899(5) 0.9777(8) 0.3745(5) 0.078(4) Uani 1 1 d .
H76 H 0.1630 1.0316 0.3743 0.093 Uiso 1 1 calc R
C44 C 0.2063(4) 0.3608(7) 0.4094(3) 0.056(3) Uani 1 1 d .
H44A H 0.1864 0.3667 0.3813 0.068 Uiso 1 1 calc R
H44B H 0.1800 0.3378 0.4320 0.068 Uiso 1 1 calc R
C15 C 0.4846(3) 0.8251(7) 0.2602(3) 0.048(2) Uani 1 1 d .
C24 C 0.3265(5) 0.7956(8) 0.2090(4) 0.069(3) Uani 1 1 d .
C30 C 0.3359(5) 0.3555(8) 0.1983(4) 0.081(3) Uani 1 1 d .
H30 H 0.3306 0.3009 0.1775 0.097 Uiso 1 1 calc R
C49 C 0.2909(5) 0.2625(8) 0.5463(3) 0.070(3) Uani 1 1 d .
C62 C 0.5000(5) 0.7302(11) 0.5610(4) 0.085(3) Uani 1 1 d .
H62 H 0.5254 0.7406 0.5841 0.102 Uiso 1 1 calc R
C45 C 0.1890(4) 0.5520(8) 0.4069(3) 0.060(3) Uani 1 1 d .
H45A H 0.1533 0.5384 0.4202 0.091 Uiso 1 1 calc R
H45B H 0.1858 0.5495 0.3750 0.091 Uiso 1 1 calc R
H45C H 0.2019 0.6220 0.4159 0.091 Uiso 1 1 calc R
F13 F 0.2218(3) 0.8517(7) 0.5382(3) 0.122(3) Uani 1 1 d .
F14 F 0.1949(3) 0.7375(7) 0.5865(2) 0.121(3) Uani 1 1 d .
F15 F 0.1852(3) 0.7046(7) 0.5180(3) 0.136(3) Uani 1 1 d .
C55 C 0.2189(5) 0.7500(13) 0.5472(4) 0.090(4) Uani 1 1 d .
C67 C 0.5206(4) 0.4343(8) 0.4129(3) 0.059(3) Uani 1 1 d .
H67 H 0.5204 0.4901 0.4336 0.070 Uiso 1 1 calc R
C42 C 0.3486(4) 0.2499(7) 0.3933(4) 0.061(3) Uani 1 1 d .
H42A H 0.3566 0.2631 0.4242 0.092 Uiso 1 1 calc R
H42B H 0.3801 0.2701 0.3755 0.092 Uiso 1 1 calc R
H42C H 0.3408 0.1746 0.3891 0.092 Uiso 1 1 calc R
C35 C 0.1944(4) 0.6395(7) 0.2874(3) 0.068(3) Uani 1 1 d .
H35A H 0.1577 0.6618 0.2789 0.102 Uiso 1 1 calc R
H35B H 0.2208 0.6645 0.2657 0.102 Uiso 1 1 calc R
H35C H 0.2034 0.6694 0.3161 0.102 Uiso 1 1 calc R
C56 C 0.2764(4) 0.6937(8) 0.5454(4) 0.060(3) Uani 1 1 d .
C12 C 0.5023(4) 0.9612(7) 0.3427(3) 0.049(2) Uani 1 1 d .
H12A H 0.5136 1.0123 0.3200 0.058 Uiso 1 1 calc R
H12B H 0.4976 1.0005 0.3704 0.058 Uiso 1 1 calc R
C7 C 0.5348(4) 0.9711(7) 0.4664(3) 0.054(2) Uani 1 1 d .
H7 H 0.5734 0.9681 0.4669 0.065 Uiso 1 1 calc R
C5 C 0.5093(4) 1.0543(7) 0.4877(3) 0.065(3) Uani 1 1 d .
C6 C 0.5409(5) 1.1401(9) 0.5138(4) 0.099(4) Uani 1 1 d .
H6A H 0.5794 1.1199 0.5160 0.149 Uiso 1 1 calc R
H6B H 0.5254 1.1465 0.5432 0.149 Uiso 1 1 calc R
H6C H 0.5380 1.2081 0.4986 0.149 Uiso 1 1 calc R
F16 F 0.3401(6) 0.5469(16) 0.6561(4) 0.253(8) Uani 1 1 d .
F17 F 0.4129(6) 0.552(2) 0.6329(6) 0.345(16) Uani 1 1 d .
F18 F 0.3659(13) 0.4406(10) 0.6216(5) 0.347(17) Uani 1 1 d .
C25 C 0.3591(6) 0.7662(10) 0.1734(4) 0.094(4) Uani 1 1 d .
H25 H 0.3559 0.8047 0.1469 0.113 Uiso 1 1 calc R
C26 C 0.3967(5) 0.6817(11) 0.1753(4) 0.074(3) Uani 1 1 d .
C22 C 0.4858(3) 0.7158(7) 0.2722(3) 0.045(2) Uani 1 1 d .
C36 C 0.1547(4) 0.4572(10) 0.2713(3) 0.076(3) Uani 1 1 d .
H36 H 0.1244 0.4922 0.2585 0.092 Uiso 1 1 calc R
C31 C 0.3805(5) 0.3505(8) 0.2263(4) 0.067(3) Uani 1 1 d .
C1 C 0.4483(4) 0.8929(6) 0.4440(3) 0.043(2) Uani 1 1 d .
C72 C 0.3145(4) 0.7350(7) 0.3760(3) 0.041(2) Uani 1 1 d .
C28 C 0.2501(6) 0.4385(11) 0.1657(4) 0.086(4) Uani 1 1 d .
F7 F 0.2122(3) 0.5105(7) 0.1731(2) 0.128(3) Uani 1 1 d .
F8 F 0.2687(4) 0.4549(7) 0.1252(3) 0.139(3) Uani 1 1 d .
F9 F 0.2257(4) 0.3430(7) 0.1638(3) 0.148(3) Uani 1 1 d .
C61 C 0.4521(7) 0.7935(9) 0.5593(3) 0.077(4) Uani 1 1 d .
C74 C 0.2413(4) 0.8421(7) 0.4137(4) 0.057(3) Uani 1 1 d .
H74 H 0.2480 0.8035 0.4397 0.068 Uiso 1 1 calc R
C75 C 0.2004(4) 0.9246(9) 0.4124(4) 0.072(3) Uani 1 1 d .
H75 H 0.1808 0.9419 0.4382 0.086 Uiso 1 1 calc R
C69 C 0.5608(5) 0.2751(11) 0.3830(5) 0.099(4) Uani 1 1 d .
H69 H 0.5883 0.2223 0.3841 0.118 Uiso 1 1 calc R
C53 C 0.4295(3) 0.3555(7) 0.4988(3) 0.061(3) Uani 1 1 d .
H53A H 0.4389 0.3234 0.4707 0.092 Uiso 1 1 calc R
H53B H 0.4491 0.3190 0.5223 0.092 Uiso 1 1 calc R
H53C H 0.4398 0.4303 0.4986 0.092 Uiso 1 1 calc R
C50 C 0.2711(5) 0.1771(10) 0.5799(4) 0.114(5) Uani 1 1 d .
H50A H 0.2905 0.1107 0.5745 0.171 Uiso 1 1 calc R
H50B H 0.2318 0.1657 0.5763 0.171 Uiso 1 1 calc R
H50C H 0.2786 0.2015 0.6097 0.171 Uiso 1 1 calc R
C8 C 0.5064(4) 0.8913(7) 0.4442(3) 0.045(2) Uani 1 1 d .
C68 C 0.5618(4) 0.3556(10) 0.4145(4) 0.085(4) Uani 1 1 d .
H68 H 0.5894 0.3575 0.4363 0.102 Uiso 1 1 calc R
C18 C 0.5980(5) 0.8384(10) 0.1702(4) 0.107(4) Uani 1 1 d .
H18A H 0.6360 0.8231 0.1777 0.161 Uiso 1 1 calc R
H18B H 0.5928 0.9150 0.1682 0.161 Uiso 1 1 calc R
H18C H 0.5891 0.8057 0.1421 0.161 Uiso 1 1 calc R
C23 C 0.2882(8) 0.8898(14) 0.2012(6) 0.120(5) Uani 1 1 d .
C41 C 0.2918(4) 0.2963(8) 0.3304(3) 0.065(3) Uani 1 1 d .
H41A H 0.3252 0.3200 0.3151 0.078 Uiso 1 1 calc R
H41B H 0.2879 0.2195 0.3252 0.078 Uiso 1 1 calc R
C32 C 0.4183(7) 0.2568(12) 0.2205(6) 0.107(5) Uani 1 1 d .
C57 C 0.2969(5) 0.6390(10) 0.5810(3) 0.081(3) Uani 1 1 d .
H57 H 0.2760 0.6374 0.6071 0.097 Uiso 1 1 calc R
C64 C 0.5660(5) 0.5909(13) 0.5329(5) 0.098(4) Uani 1 1 d .
F23 F 0.5950(3) 0.6115(7) 0.5686(3) 0.133(3) Uani 1 1 d .
F24 F 0.5564(3) 0.4862(7) 0.5310(3) 0.124(3) Uani 1 1 d .
F22 F 0.5972(3) 0.6149(9) 0.4972(3) 0.151(4) Uani 1 1 d .
F11 F 0.4101(4) 0.1919(8) 0.1887(4) 0.196(5) Uani 1 1 d .
F3 F 0.2876(5) 0.9346(8) 0.1636(3) 0.192(5) Uani 1 1 d .
F12 F 0.4219(7) 0.1970(9) 0.2572(4) 0.232(8) Uani 1 1 d .
F1 F 0.3000(5) 0.9686(8) 0.2302(4) 0.183(5) Uani 1 1 d .
F2 F 0.2360(5) 0.8686(10) 0.2134(4) 0.198(6) Uani 1 1 d .
F10 F 0.4697(5) 0.2825(10) 0.2173(6) 0.233(8) Uani 1 1 d .
C27 C 0.4287(8) 0.6533(16) 0.1343(5) 0.121(5) Uani 1 1 d .
F5 F 0.3999(4) 0.6550(10) 0.0985(3) 0.183(5) Uani 1 1 d .
F6 F 0.4603(5) 0.5745(11) 0.1363(3) 0.194(6) Uani 1 1 d .
F4 F 0.4650(6) 0.7359(12) 0.1265(4) 0.224(6) Uani 1 1 d .
C38 C 0.1086(5) 0.2824(12) 0.2470(4) 0.122(5) Uani 1 1 d .
H38A H 0.1188 0.2695 0.2165 0.184 Uiso 1 1 calc R
H38B H 0.0748 0.3234 0.2480 0.184 Uiso 1 1 calc R
H38C H 0.1032 0.2147 0.2620 0.184 Uiso 1 1 calc R
C39 C 0.1991(4) 0.2956(8) 0.2905(3) 0.069(3) Uani 1 1 d .
H39 H 0.1996 0.2206 0.2909 0.083 Uiso 1 1 calc R
F21 F 0.4106(6) 0.9520(9) 0.5865(3) 0.207(6) Uani 1 1 d .
F20 F 0.4286(9) 0.8434(8) 0.6300(4) 0.293(11) Uani 1 1 d .
F19 F 0.4861(6) 0.9338(13) 0.6036(5) 0.279(9) Uani 1 1 d .
C59 C 0.3691(8) 0.5406(18) 0.6227(6) 0.133(7) Uani 1 1 d .
C60 C 0.4440(7) 0.8773(14) 0.5956(6) 0.111(5) Uiso 1 1 d .

loop_
_atom_site_aniso_label
_atom_site_aniso_U_11
_atom_site_aniso_U_22
_atom_site_aniso_U_33
_atom_site_aniso_U_23
_atom_site_aniso_U_13
_atom_site_aniso_U_12
La2 0.0374(3) 0.0403(3) 0.0405(3) -0.0006(3) 0.0002(3) -0.0014(2)
La1 0.0456(3) 0.0394(3) 0.0451(3) -0.0027(3) 0.0019(3) 0.0016(2)
Co2 0.0355(7) 0.0367(7) 0.0432(7) 0.0000(6) 0.0008(6) -0.0022(5)
Co1 0.0375(7) 0.0329(6) 0.0436(7) -0.0020(5) 0.0034(6) -0.0018(5)
O16 0.040(3) 0.037(3) 0.046(4) -0.005(3) 0.002(3) 0.010(3)
O15 0.041(4) 0.038(3) 0.048(4) 0.002(3) -0.002(3) 0.001(3)
O1 0.048(3) 0.035(3) 0.040(3) -0.007(3) 0.003(3) -0.001(3)
O2 0.040(3) 0.035(3) 0.049(4) -0.001(3) 0.010(3) -0.001(3)
O8 0.040(3) 0.038(3) 0.050(4) 0.001(3) -0.002(3) -0.006(3)
O14 0.035(3) 0.038(3) 0.047(4) 0.000(3) -0.004(3) -0.001(3)
O6 0.067(4) 0.049(4) 0.057(4) -0.010(3) -0.011(3) 0.007(3)
O9 0.055(4) 0.066(4) 0.055(4) -0.005(3) 0.013(3) 0.011(3)
O12 0.045(4) 0.079(4) 0.047(4) 0.000(3) -0.009(3) -0.006(3)
O11 0.093(5) 0.057(4) 0.045(4) -0.011(3) -0.009(4) -0.019(4)
O10 0.059(4) 0.066(4) 0.050(4) 0.005(3) 0.003(4) -0.007(3)
O7 0.039(3) 0.039(3) 0.058(4) 0.001(3) -0.006(3) -0.007(3)
O3 0.080(5) 0.054(4) 0.056(5) 0.010(3) -0.009(4) 0.010(3)
N2 0.043(5) 0.037(4) 0.060(6) 0.004(4) -0.006(4) -0.001(4)
N4 0.036(4) 0.057(5) 0.049(5) 0.006(4) 0.005(4) 0.005(4)
N3 0.057(5) 0.040(4) 0.045(5) -0.001(3) 0.004(4) -0.002(4)
N1 0.044(4) 0.030(4) 0.042(5) -0.001(3) 0.007(3) -0.001(3)
O13 0.040(3) 0.034(3) 0.043(4) -0.002(3) 0.006(3) 0.001(3)
C46 0.033(5) 0.062(5) 0.053(6) -0.013(6) 0.002(5) -0.006(4)
C9 0.041(5) 0.055(6) 0.052(6) -0.011(5) -0.001(5) 0.000(5)
C13 0.064(6) 0.028(5) 0.072(7) -0.001(5) 0.005(5) 0.012(5)
C47 0.053(6) 0.049(5) 0.043(5) 0.008(5) -0.004(5) -0.005(5)
C14 0.064(6) 0.040(5) 0.052(6) 0.003(5) -0.019(6) 0.001(4)
C58 0.066(7) 0.067(7) 0.042(7) 0.005(5) 0.001(6) -0.004(6)
C63 0.055(7) 0.085(8) 0.050(7) 0.014(6) -0.012(6) -0.020(6)
C11 0.039(6) 0.060(6) 0.060(7) 0.003(5) 0.007(5) -0.015(5)
O4 0.074(5) 0.081(5) 0.048(4) -0.003(4) 0.003(4) 0.003(4)
O5 0.067(4) 0.052(4) 0.061(4) -0.015(4) -0.014(3) 0.003(3)
C66 0.035(6) 0.047(6) 0.058(6) 0.009(5) 0.001(5) -0.001(4)
C71 0.055(6) 0.040(6) 0.075(7) -0.003(5) -0.001(5) 0.015(5)
C65 0.036(6) 0.041(6) 0.039(6) 0.000(4) 0.015(4) 0.005(4)
C73 0.026(5) 0.035(5) 0.053(6) -0.002(4) -0.004(4) -0.002(4)
C78 0.053(6) 0.048(6) 0.074(8) 0.002(5) 0.004(5) 0.004(5)
C77 0.051(7) 0.048(6) 0.110(10) 0.018(6) -0.014(7) 0.015(6)
C2 0.058(6) 0.034(5) 0.046(6) -0.011(5) -0.006(5) -0.004(4)
C10 0.039(6) 0.068(6) 0.073(7) -0.009(6) 0.007(5) 0.008(5)
C3 0.053(6) 0.052(5) 0.070(7) -0.008(5) 0.015(5) -0.001(4)
C4 0.072(7) 0.045(6) 0.062(7) -0.011(5) 0.002(5) 0.003(5)
C43 0.055(7) 0.040(5) 0.074(7) 0.000(5) 0.013(5) -0.018(5)
C40 0.068(7) 0.053(7) 0.051(6) -0.003(5) -0.005(5) -0.005(5)
C34 0.057(6) 0.069(7) 0.042(6) 0.001(5) 0.003(5) -0.016(5)
C33 0.041(6) 0.065(7) 0.037(5) -0.008(5) -0.010(4) -0.006(5)
C29 0.074(7) 0.065(7) 0.045(6) 0.002(6) -0.004(5) -0.004(6)
C48 0.052(7) 0.092(8) 0.052(7) 0.011(6) 0.007(5) -0.013(6)
C51 0.072(8) 0.066(7) 0.051(7) 0.011(5) -0.010(6) 0.000(6)
C21 0.064(7) 0.057(6) 0.082(7) -0.009(5) 0.016(5) 0.000(5)
C52 0.047(6) 0.045(5) 0.046(6) 0.010(5) 0.005(5) -0.001(5)
C17 0.072(7) 0.077(8) 0.041(6) -0.006(6) 0.018(5) -0.013(6)
C20 0.049(6) 0.050(6) 0.049(6) 0.000(5) 0.008(5) -0.001(5)
C54 0.051(6) 0.048(5) 0.041(6) 0.007(4) 0.003(5) -0.008(5)
C16 0.090(8) 0.043(6) 0.065(7) 0.006(5) -0.002(6) -0.012(6)
C19 0.064(7) 0.061(7) 0.066(7) 0.002(6) 0.027(6) -0.004(5)
C70 0.068(8) 0.056(7) 0.096(10) -0.014(6) 0.006(7) 0.010(6)
C37 0.057(7) 0.121(10) 0.052(7) -0.007(7) -0.022(5) -0.033(7)
C76 0.058(8) 0.052(7) 0.123(12) -0.010(7) 0.010(8) 0.020(5)
C44 0.046(6) 0.071(7) 0.052(6) -0.009(5) 0.001(5) -0.024(5)
C15 0.046(6) 0.046(6) 0.050(6) 0.005(5) 0.007(5) -0.001(5)
C24 0.086(8) 0.063(7) 0.059(8) 0.010(6) -0.018(7) -0.001(6)
C30 0.090(9) 0.062(7) 0.092(9) -0.028(6) -0.017(7) 0.024(7)
C49 0.079(8) 0.068(7) 0.064(7) 0.032(6) 0.019(6) -0.009(6)
C62 0.074(9) 0.114(10) 0.068(9) -0.002(8) -0.030(7) -0.013(8)
C45 0.041(6) 0.072(7) 0.068(7) 0.012(5) 0.000(5) 0.009(5)
F13 0.114(6) 0.120(6) 0.131(7) -0.016(6) 0.016(5) 0.037(6)
F14 0.097(5) 0.168(7) 0.099(6) -0.021(5) 0.042(5) 0.027(5)
F15 0.061(4) 0.203(8) 0.145(7) -0.093(7) -0.008(5) 0.023(5)
C55 0.076(9) 0.130(12) 0.064(9) -0.030(9) 0.023(8) -0.003(9)
C67 0.041(6) 0.061(6) 0.075(7) 0.014(5) 0.007(5) 0.002(5)
C42 0.068(7) 0.043(6) 0.072(7) 0.002(5) 0.005(6) 0.004(5)
C35 0.048(6) 0.085(7) 0.071(7) 0.005(6) -0.014(6) 0.001(5)
C56 0.046(6) 0.074(7) 0.060(7) -0.024(6) 0.014(6) -0.006(5)
C12 0.066(7) 0.035(5) 0.045(6) 0.001(4) -0.002(5) -0.018(5)
C7 0.045(5) 0.064(6) 0.053(6) -0.002(6) 0.006(5) -0.011(5)
C5 0.068(8) 0.053(6) 0.073(7) -0.013(5) 0.003(6) -0.013(5)
C6 0.084(8) 0.080(8) 0.134(11) -0.064(8) -0.023(8) -0.001(7)
F16 0.212(12) 0.45(3) 0.097(8) 0.118(12) 0.031(9) 0.088(14)
F17 0.117(9) 0.68(4) 0.234(16) 0.31(2) -0.063(10) -0.050(15)
F18 0.81(5) 0.112(8) 0.114(10) 0.028(7) -0.178(18) 0.046(15)
C25 0.117(11) 0.106(10) 0.059(9) 0.040(7) 0.012(8) 0.023(9)
C26 0.090(9) 0.100(9) 0.033(7) -0.002(7) -0.004(6) -0.014(7)
C22 0.048(6) 0.055(6) 0.033(6) -0.003(5) 0.006(4) 0.005(5)
C36 0.064(8) 0.101(9) 0.064(8) 0.007(6) -0.007(5) -0.020(7)
C31 0.080(8) 0.060(7) 0.059(7) -0.007(6) 0.000(6) 0.015(6)
C1 0.054(6) 0.031(5) 0.044(5) -0.005(4) -0.003(4) -0.009(5)
C72 0.039(6) 0.035(6) 0.048(7) -0.025(5) -0.008(5) 0.000(4)
C28 0.108(11) 0.093(9) 0.057(9) -0.030(7) -0.018(8) 0.020(9)
F7 0.104(6) 0.181(8) 0.099(6) -0.049(5) -0.047(5) 0.063(6)
F8 0.165(8) 0.189(8) 0.063(5) -0.016(5) -0.032(5) 0.077(7)
F9 0.152(8) 0.127(7) 0.166(9) -0.020(6) -0.085(7) -0.027(6)
C61 0.134(12) 0.066(8) 0.031(7) -0.015(6) 0.005(7) -0.038(8)
C74 0.048(6) 0.052(6) 0.070(7) -0.011(5) 0.005(6) 0.000(5)
C75 0.061(7) 0.068(7) 0.086(9) -0.023(7) 0.004(6) 0.011(6)
C69 0.073(9) 0.083(10) 0.139(13) 0.006(9) 0.014(9) 0.047(7)
C53 0.050(6) 0.058(6) 0.077(7) 0.011(5) -0.007(5) 0.004(5)
C50 0.111(10) 0.125(11) 0.106(10) 0.061(9) 0.026(8) -0.009(8)
C8 0.045(6) 0.043(5) 0.047(5) -0.004(4) 0.000(4) -0.008(5)
C68 0.040(7) 0.099(9) 0.115(11) 0.046(8) 0.005(6) 0.013(7)
C18 0.121(11) 0.121(11) 0.079(9) 0.008(8) 0.050(8) -0.027(8)
C23 0.138(15) 0.111(13) 0.110(13) 0.034(11) -0.002(11) 0.044(12)
C41 0.075(7) 0.052(6) 0.066(7) -0.013(5) 0.012(6) -0.010(6)
C32 0.118(13) 0.086(11) 0.116(12) -0.041(10) -0.014(10) 0.035(10)
C57 0.086(9) 0.126(10) 0.032(6) 0.016(6) 0.018(6) 0.005(8)
C64 0.068(9) 0.120(12) 0.106(11) 0.044(9) -0.042(9) -0.009(8)
F23 0.087(5) 0.195(8) 0.117(6) 0.020(6) -0.061(5) -0.011(5)
F24 0.098(6) 0.120(6) 0.154(7) 0.022(6) -0.048(5) 0.016(5)
F22 0.067(5) 0.260(11) 0.125(7) 0.063(7) 0.008(4) 0.011(6)
F11 0.207(10) 0.165(8) 0.217(11) -0.130(9) -0.093(9) 0.101(8)
F3 0.248(12) 0.209(10) 0.117(7) 0.100(8) 0.032(7) 0.121(9)
F12 0.41(2) 0.130(8) 0.152(10) 0.012(7) 0.010(11) 0.161(12)
F1 0.270(14) 0.099(7) 0.181(10) 0.006(7) -0.009(9) 0.082(8)
F2 0.119(8) 0.226(12) 0.248(14) 0.100(10) 0.002(9) 0.080(8)
F10 0.116(9) 0.159(10) 0.42(2) -0.103(13) -0.017(11) 0.065(8)
C27 0.150(16) 0.150(15) 0.064(11) -0.001(10) 0.027(11) 0.001(13)
F5 0.186(9) 0.320(14) 0.045(5) -0.049(6) -0.011(6) 0.077(9)
F6 0.230(12) 0.269(14) 0.082(6) 0.026(7) 0.064(7) 0.130(11)
F4 0.246(13) 0.290(16) 0.136(9) -0.029(10) 0.094(9) -0.074(13)
C38 0.122(11) 0.146(12) 0.099(10) -0.021(9) -0.024(8) -0.065(10)
C39 0.081(8) 0.079(7) 0.048(6) -0.006(6) -0.002(6) -0.040(7)
F21 0.325(16) 0.180(9) 0.117(8) -0.091(7) -0.063(9) 0.098(11)
F20 0.65(3) 0.133(8) 0.098(8) -0.028(6) 0.150(14) -0.038(13)
F19 0.247(15) 0.278(15) 0.312(19) -0.209(15) -0.033(13) -0.077(13)
C59 0.100(13) 0.183(18) 0.117(14) 0.106(13) 0.043(11) 0.058(12)

loop_
_atom_type_symbol
_atom_type_description
_atom_type_scat_dispersion_real
_atom_type_scat_dispersion_imag
_atom_type_scat_source
C C 0.0033 0.0016 'International Tables Vol C Tables 4.2.6.8 and 6.1.1.4'
H H 0.0000 0.0000 'International Tables Vol C Tables 4.2.6.8 and 6.1.1.4'
N N 0.0061 0.0033 'International Tables Vol C Tables 4.2.6.8 and 6.1.1.4'
O O 0.0106 0.0060 'International Tables Vol C Tables 4.2.6.8 and 6.1.1.4'
F F 0.0171 0.0103 'International Tables Vol C Tables 4.2.6.8 and 6.1.1.4'
Co Co 0.3494 0.9721 'International Tables Vol C Tables 4.2.6.8 and 6.1.1.4'
La La -0.2871 2.4523 'International Tables Vol C Tables 4.2.6.8 and 6.1.1.4'

loop_
_geom_angle_atom_site_label_1
_geom_angle_atom_site_label_2
_geom_angle_atom_site_label_3
_geom_angle
O12 La2 O8 106.20(19)
O12 La2 O9 134.3(2)
O8 La2 O9 89.93(18)
O12 La2 O1 90.35(19)
O8 La2 O1 132.16(17)
O9 La2 O1 110.17(19)
O12 La2 O10 72.9(2)
O8 La2 O10 79.33(18)
O9 La2 O10 68.4(2)
O1 La2 O10 148.12(18)
O12 La2 O11 68.8(2)
O8 La2 O11 147.38(19)
O9 La2 O11 74.8(2)
O1 La2 O11 80.44(19)
O10 La2 O11 68.3(2)
O12 La2 O15 150.70(18)
O8 La2 O15 66.70(17)
O9 La2 O15 75.0(2)
O1 La2 O15 77.03(18)
O10 La2 O15 129.44(19)
O11 La2 O15 132.9(2)
O12 La2 O13 75.00(18)
O8 La2 O13 75.44(17)
O9 La2 O13 150.54(19)
O1 La2 O13 65.92(16)
O10 La2 O13 131.17(18)
O11 La2 O13 129.74(19)
O15 La2 O13 75.71(17)
O2 La1 O6 102.34(18)
O2 La1 O3 95.10(19)
O6 La1 O3 135.4(2)
O2 La1 O7 132.10(18)
O6 La1 O7 94.40(19)
O3 La1 O7 103.7(2)
O2 La1 O5 150.33(19)
O6 La1 O5 69.2(2)
O3 La1 O5 75.4(2)
O7 La1 O5 77.55(19)
O2 La1 O4 79.18(19)
O6 La1 O4 75.0(2)
O3 La1 O4 68.4(2)
O7 La1 O4 148.7(2)
O5 La1 O4 71.2(2)
O2 La1 O16 67.31(17)
O6 La1 O16 150.65(19)
O3 La1 O16 73.95(19)
O7 La1 O16 76.20(17)
O5 La1 O16 133.01(18)
O4 La1 O16 126.2(2)
O2 La1 O14 75.64(17)
O6 La1 O14 74.77(19)
O3 La1 O14 149.84(19)
O7 La1 O14 66.01(17)
O5 La1 O14 125.63(19)
O4 La1 O14 135.0(2)
O16 La1 O14 76.02(16)
O7 Co2 O8 165.6(2)
O7 Co2 N3 92.0(2)
O8 Co2 N3 99.9(2)
O7 Co2 N4 97.9(2)
O8 Co2 N4 91.8(2)
N3 Co2 N4 82.3(3)
O7 Co2 O14 80.3(2)
O8 Co2 O14 90.8(2)
N3 Co2 O14 93.6(2)
N4 Co2 O14 175.5(2)
O7 Co2 O15 89.5(2)
O8 Co2 O15 79.3(2)
N3 Co2 O15 175.1(2)
N4 Co2 O15 92.9(2)
O14 Co2 O15 91.28(19)
O2 Co1 O1 166.3(2)
O2 Co1 N2 92.3(2)
O1 Co1 N2 97.7(2)
O2 Co1 N1 98.2(2)
O1 Co1 N1 92.2(2)
N2 Co1 N1 83.8(2)
O2 Co1 O13 90.9(2)
O1 Co1 O13 79.7(2)
N2 Co1 O13 175.3(2)
N1 Co1 O13 92.4(2)
O2 Co1 O16 80.6(2)
O1 Co1 O16 89.4(2)
N2 Co1 O16 93.6(2)
N1 Co1 O16 177.0(2)
O13 Co1 O16 90.29(19)
C72 O16 Co1 119.8(5)
C72 O16 La1 127.0(5)
Co1 O16 La1 98.07(19)
C72 O15 Co2 120.5(5)
C72 O15 La2 124.9(5)
Co2 O15 La2 99.1(2)
C1 O1 Co1 121.2(5)
C1 O1 La2 118.6(5)
Co1 O1 La2 110.4(2)
C22 O2 Co1 119.3(4)
C22 O2 La1 121.3(4)
Co1 O2 La1 110.5(2)
C54 O8 Co2 119.0(4)
C54 O8 La2 123.0(4)
Co2 O8 La2 110.8(2)
C65 O14 Co2 118.0(5)
C65 O14 La1 125.8(5)
Co2 O14 La1 98.9(2)
C31 O6 La1 135.1(6)
C56 O9 La2 136.7(6)
C63 O12 La2 136.9(7)
C61 O11 La2 133.1(7)
C58 O10 La2 136.4(6)
C33 O7 Co2 119.8(5)
C33 O7 La1 121.3(5)
Co2 O7 La1 110.6(2)
C24 O3 La1 136.7(7)
C14 N2 C13 106.9(7)
C14 N2 C12 112.2(7)
C13 N2 C12 107.5(6)
C14 N2 Co1 109.7(5)
C13 N2 Co1 113.5(5)
C12 N2 Co1 107.1(5)
C45 N4 C46 107.2(6)
C45 N4 C44 108.5(7)
C46 N4 C44 111.1(6)
C45 N4 Co2 113.0(5)
C46 N4 Co2 109.5(5)
C44 N4 Co2 107.6(5)
C43 N3 C42 108.2(7)
C43 N3 C41 111.3(7)
C42 N3 C41 106.3(7)
C43 N3 Co2 109.4(5)
C42 N3 Co2 112.9(5)
C41 N3 Co2 108.7(5)
C11 N1 C9 113.7(7)
C11 N1 C10 108.0(6)
C9 N1 C10 105.7(7)
C11 N1 Co1 107.3(5)
C9 N1 Co1 108.6(5)
C10 N1 Co1 113.7(5)
C65 O13 Co1 118.5(5)
C65 O13 La2 126.1(5)
Co1 O13 La2 99.57(19)
N4 C46 C47 115.9(7)
N4 C46 H46A 108.3
C47 C46 H46A 108.3
N4 C46 H46B 108.3
C47 C46 H46B 108.3
H46A C46 H46B 107.4
N1 C9 C8 114.8(7)
N1 C9 H9A 108.6
C8 C9 H9A 108.6
N1 C9 H9B 108.6
C8 C9 H9B 108.6
H9A C9 H9B 107.5
N2 C13 H13A 109.5
N2 C13 H13B 109.5
H13A C13 H13B 109.5
N2 C13 H13C 109.5
H13A C13 H13C 109.5
H13B C13 H13C 109.5
C48 C47 C54 118.8(8)
C48 C47 C46 121.7(9)
C54 C47 C46 119.5(8)
N2 C14 C15 115.6(7)
N2 C14 H14A 108.4
C15 C14 H14A 108.4
N2 C14 H14B 108.4
C15 C14 H14B 108.4
H14A C14 H14B 107.4
O10 C58 C57 126.2(9)
O10 C58 C59 115.7(11)
C57 C58 C59 118.0(11)
O12 C63 C62 129.1(10)
O12 C63 C64 112.8(11)
C62 C63 C64 118.0(11)
N1 C11 C12 113.7(7)
N1 C11 H11A 108.8
C12 C11 H11A 108.8
N1 C11 H11B 108.8
C12 C11 H11B 108.8
H11A C11 H11B 107.7
C26 O4 La1 137.0(7)
C29 O5 La1 135.9(6)
C67 C66 C71 119.0(8)
C67 C66 C65 120.5(9)
C71 C66 C65 120.4(8)
C70 C71 C66 122.0(9)
C70 C71 H71 119.0
C66 C71 H71 119.0
O13 C65 O14 123.8(7)
O13 C65 C66 118.6(8)
O14 C65 C66 117.6(8)
C78 C73 C74 120.9(8)
C78 C73 C72 119.9(8)
C74 C73 C72 119.2(9)
C73 C78 C77 119.5(10)
C73 C78 H78 120.2
C77 C78 H78 120.2
C76 C77 C78 119.5(10)
C76 C77 H77 120.2
C78 C77 H77 120.2
C1 C2 C4 118.6(8)
C1 C2 C3 121.4(7)
C4 C2 C3 120.0(8)
N1 C10 H10A 109.5
N1 C10 H10B 109.5
H10A C10 H10B 109.5
N1 C10 H10C 109.5
H10A C10 H10C 109.5
H10B C10 H10C 109.5
C2 C3 H3A 109.5
C2 C3 H3B 109.5
H3A C3 H3B 109.5
C2 C3 H3C 109.5
H3A C3 H3C 109.5
H3B C3 H3C 109.5
C2 C4 C5 122.5(8)
C2 C4 H4 118.8
C5 C4 H4 118.8
N3 C43 C44 112.7(7)
N3 C43 H43A 109.1
C44 C43 H43A 109.1
N3 C43 H43B 109.1
C44 C43 H43B 109.1
H43A C43 H43B 107.8
C33 C40 C39 118.3(9)
C33 C40 C41 119.8(9)
C39 C40 C41 121.8(9)
C36 C34 C33 118.4(9)
C36 C34 C35 120.3(9)
C33 C34 C35 121.2(8)
O7 C33 C34 120.5(8)
O7 C33 C40 119.6(8)
C34 C33 C40 119.9(8)
O5 C29 C30 128.1(10)
O5 C29 C28 115.8(10)
C30 C29 C28 116.1(10)
C49 C48 C47 122.0(9)
C49 C48 H48 119.0
C47 C48 H48 119.0
C49 C51 C52 123.8(9)
C49 C51 H51 118.1
C52 C51 H51 118.1
C20 C21 H21A 109.5
C20 C21 H21B 109.5
H21A C21 H21B 109.5
C20 C21 H21C 109.5
H21A C21 H21C 109.5
H21B C21 H21C 109.5
C54 C52 C51 117.3(8)
C54 C52 C53 121.3(8)
C51 C52 C53 121.4(8)
C19 C17 C16 116.4(9)
C19 C17 C18 124.4(10)
C16 C17 C18 119.2(10)
C19 C20 C22 119.2(8)
C19 C20 C21 121.6(8)
C22 C20 C21 119.2(8)
C52 C54 O8 120.6(7)
C52 C54 C47 120.6(8)
O8 C54 C47 118.8(8)
C17 C16 C15 122.4(9)
C17 C16 H16 118.8
C15 C16 H16 118.8
C17 C19 C20 125.4(10)
C17 C19 H19 117.3
C20 C19 H19 117.3
C69 C70 C71 117.5(10)
C69 C70 H70 121.2
C71 C70 H70 121.2
C39 C37 C36 118.8(9)
C39 C37 C38 121.2(12)
C36 C37 C38 120.0(11)
C75 C76 C77 121.2(10)
C75 C76 H76 119.4
C77 C76 H76 119.4
N4 C44 C43 113.1(7)
N4 C44 H44A 109.0
C43 C44 H44A 109.0
N4 C44 H44B 109.0
C43 C44 H44B 109.0
H44A C44 H44B 107.8
C22 C15 C16 118.6(8)
C22 C15 C14 119.5(8)
C16 C15 C14 121.8(8)
O3 C24 C25 128.3(10)
O3 C24 C23 115.8(12)
C25 C24 C23 115.8(12)
C31 C30 C29 121.5(10)
C31 C30 H30 119.3
C29 C30 H30 119.3
C51 C49 C48 117.5(9)
C51 C49 C50 119.8(10)
C48 C49 C50 122.7(10)
C63 C62 C61 121.2(10)
C63 C62 H62 119.4
C61 C62 H62 119.4
N4 C45 H45A 109.5
N4 C45 H45B 109.5
H45A C45 H45B 109.5
N4 C45 H45C 109.5
H45A C45 H45C 109.5
H45B C45 H45C 109.5
F13 C55 F14 109.0(11)
F13 C55 F15 108.1(13)
F14 C55 F15 105.8(11)
F13 C55 C56 112.7(11)
F14 C55 C56 111.6(11)
F15 C55 C56 109.3(10)
C66 C67 C68 119.8(10)
C66 C67 H67 120.1
C68 C67 H67 120.1
N3 C42 H42A 109.5
N3 C42 H42B 109.5
H42A C42 H42B 109.5
N3 C42 H42C 109.5
H42A C42 H42C 109.5
H42B C42 H42C 109.5
C34 C35 H35A 109.5
C34 C35 H35B 109.5
H35A C35 H35B 109.5
C34 C35 H35C 109.5
H35A C35 H35C 109.5
H35B C35 H35C 109.5
O9 C56 C57 128.4(9)
O9 C56 C55 110.2(10)
C57 C56 C55 121.4(10)
C11 C12 N2 112.6(7)
C11 C12 H12A 109.1
N2 C12 H12A 109.1
C11 C12 H12B 109.1
N2 C12 H12B 109.1
H12A C12 H12B 107.8
C5 C7 C8 123.4(8)
C5 C7 H7 118.3
C8 C7 H7 118.3
C7 C5 C4 116.6(8)
C7 C5 C6 123.1(9)
C4 C5 C6 120.4(9)
C5 C6 H6A 109.5
C5 C6 H6B 109.5
H6A C6 H6B 109.5
C5 C6 H6C 109.5
H6A C6 H6C 109.5
H6B C6 H6C 109.5
C24 C25 C26 122.9(10)
C24 C25 H25 118.5
C26 C25 H25 118.5
O4 C26 C25 126.1(10)
O4 C26 C27 114.9(13)
C25 C26 C27 118.9(13)
O2 C22 C15 120.3(7)
O2 C22 C20 121.8(7)
C15 C22 C20 117.9(8)
C37 C36 C34 122.7(10)
C37 C36 H36 118.7
C34 C36 H36 118.7
O6 C31 C30 128.6(9)
O6 C31 C32 115.0(10)
C30 C31 C32 116.3(11)
O1 C1 C2 121.3(8)
O1 C1 C8 119.0(7)
C2 C1 C8 119.7(7)
O15 C72 O16 121.9(7)
O15 C72 C73 119.9(8)
O16 C72 C73 118.3(8)
F7 C28 F8 106.8(11)
F7 C28 F9 108.3(12)
F8 C28 F9 104.5(10)
F7 C28 C29 113.2(9)
F8 C28 C29 111.4(11)
F9 C28 C29 112.2(11)
O11 C61 C62 128.7(10)
O11 C61 C60 113.7(13)
C62 C61 C60 117.6(13)
C73 C74 C75 118.3(10)
C73 C74 H74 120.9
C75 C74 H74 120.9
C76 C75 C74 120.6(11)
C76 C75 H75 119.7
C74 C75 H75 119.7
C70 C69 C68 123.5(10)
C70 C69 H69 118.3
C68 C69 H69 118.3
C52 C53 H53A 109.5
C52 C53 H53B 109.5
H53A C53 H53B 109.5
C52 C53 H53C 109.5
H53A C53 H53C 109.5
H53B C53 H53C 109.5
C49 C50 H50A 109.5
C49 C50 H50B 109.5
H50A C50 H50B 109.5
C49 C50 H50C 109.5
H50A C50 H50C 109.5
H50B C50 H50C 109.5
C7 C8 C1 119.2(8)
C7 C8 C9 119.9(8)
C1 C8 C9 120.7(7)
C69 C68 C67 118.2(11)
C69 C68 H68 120.9
C67 C68 H68 120.9
C17 C18 H18A 109.5
C17 C18 H18B 109.5
H18A C18 H18B 109.5
C17 C18 H18C 109.5
H18A C18 H18C 109.5
H18B C18 H18C 109.5
F3 C23 F2 109.0(16)
F3 C23 F1 105.3(15)
F2 C23 F1 99.5(15)
F3 C23 C24 119.3(15)
F2 C23 C24 112.3(14)
F1 C23 C24 109.5(14)
C40 C41 N3 114.4(8)
C40 C41 H41A 108.7
N3 C41 H41A 108.7
C40 C41 H41B 108.7
N3 C41 H41B 108.7
H41A C41 H41B 107.6
F11 C32 F10 104.7(15)
F11 C32 F12 106.2(14)
F10 C32 F12 97.9(15)
F11 C32 C31 119.6(13)
F10 C32 C31 113.8(14)
F12 C32 C31 112.2(14)
C56 C57 C58 122.9(9)
C56 C57 H57 118.5
C58 C57 H57 118.5
F23 C64 F24 108.9(10)
F23 C64 F22 108.3(11)
F24 C64 F22 106.4(14)
F23 C64 C63 114.1(13)
F24 C64 C63 110.1(10)
F22 C64 C63 108.8(10)
F6 C27 F5 112.7(16)
F6 C27 F4 101.9(17)
F5 C27 F4 101.0(15)
F6 C27 C26 117.6(15)
F5 C27 C26 114.1(15)
F4 C27 C26 107.0(14)
C37 C38 H38A 109.5
C37 C38 H38B 109.5
H38A C38 H38B 109.5
C37 C38 H38C 109.5
H38A C38 H38C 109.5
H38B C38 H38C 109.5
C37 C39 C40 121.9(10)
C37 C39 H39 119.1
C40 C39 H39 119.1
F17 C59 F16 108(2)
F17 C59 F18 101.5(18)
F16 C59 F18 92.9(18)
F17 C59 C58 121.3(16)
F16 C59 C58 118.7(14)
F18 C59 C58 109(2)
F20 C60 F19 106.7(18)
F20 C60 F21 104.7(17)
F19 C60 F21 98.3(16)
F20 C60 C61 115.2(14)
F19 C60 C61 114.6(15)
F21 C60 C61 115.5(15)

loop_
_geom_bond_atom_site_label_1
_geom_bond_atom_site_label_2
_geom_bond_distance
La2 O12 2.440(6)
La2 O8 2.450(5)
La2 O9 2.462(6)
La2 O1 2.479(5)
La2 O10 2.522(6)
La2 O11 2.522(6)
La2 O15 2.578(6)
La2 O13 2.604(5)
La1 O2 2.451(5)
La1 O6 2.462(6)
La1 O3 2.463(6)
La1 O7 2.467(5)
La1 O5 2.489(6)
La1 O4 2.515(7)
La1 O16 2.577(5)
La1 O14 2.609(6)
Co2 O7 2.027(5)
Co2 O8 2.040(5)
Co2 N3 2.169(7)
Co2 N4 2.170(7)
Co2 O14 2.256(5)
Co2 O15 2.283(5)
Co1 O2 2.014(5)
Co1 O1 2.044(5)
Co1 N2 2.151(6)
Co1 N1 2.164(6)
Co1 O13 2.264(5)
Co1 O16 2.287(5)
O16 C72 1.272(10)
O15 C72 1.264(10)
O1 C1 1.355(9)
O2 C22 1.357(9)
O8 C54 1.385(9)
O14 C65 1.268(10)
O6 C31 1.261(11)
O9 C56 1.276(11)
O12 C63 1.243(11)
O11 C61 1.253(14)
O10 C58 1.251(11)
O7 C33 1.367(9)
O3 C24 1.247(11)
N2 C14 1.472(11)
N2 C13 1.476(10)
N2 C12 1.503(10)
N4 C45 1.467(10)
N4 C46 1.485(11)
N4 C44 1.502(10)
N3 C43 1.463(10)
N3 C42 1.494(11)
N3 C41 1.501(11)
N1 C11 1.478(10)
N1 C9 1.484(10)
N1 C10 1.497(10)
O13 C65 1.260(10)
C46 C47 1.489(11)
C46 H46A 0.9700
C46 H46B 0.9700
C9 C8 1.513(11)
C9 H9A 0.9700
C9 H9B 0.9700
C13 H13A 0.9600
C13 H13B 0.9600
C13 H13C 0.9600
C47 C48 1.378(12)
C47 C54 1.412(12)
C14 C15 1.484(11)
C14 H14A 0.9700
C14 H14B 0.9700
C58 C57 1.390(14)
C58 C59 1.484(18)
C63 C62 1.348(15)
C63 C64 1.556(16)
C11 C12 1.500(12)
C11 H11A 0.9700
C11 H11B 0.9700
O4 C26 1.239(12)
O5 C29 1.222(11)
C66 C67 1.355(12)
C66 C71 1.402(12)
C66 C65 1.497(11)
C71 C70 1.352(13)
C71 H71 0.9300
C73 C78 1.366(12)
C73 C74 1.376(12)
C73 C72 1.495(11)
C78 C77 1.405(13)
C78 H78 0.9300
C77 C76 1.365(15)
C77 H77 0.9300
C2 C1 1.383(11)
C2 C4 1.394(11)
C2 C3 1.516(10)
C10 H10A 0.9600
C10 H10B 0.9600
C10 H10C 0.9600
C3 H3A 0.9600
C3 H3B 0.9600
C3 H3C 0.9600
C4 C5 1.395(13)
C4 H4 0.9300
C43 C44 1.502(12)
C43 H43A 0.9700
C43 H43B 0.9700
C40 C33 1.400(12)
C40 C39 1.407(13)
C40 C41 1.485(13)
C34 C36 1.380(13)
C34 C33 1.399(12)
C34 C35 1.503(12)
C29 C30 1.405(13)
C29 C28 1.545(15)
C48 C49 1.375(13)
C48 H48 0.9300
C51 C49 1.372(13)
C51 C52 1.387(12)
C51 H51 0.9300
C21 C20 1.508(12)
C21 H21A 0.9600
C21 H21B 0.9600
C21 H21C 0.9600
C52 C54 1.383(11)
C52 C53 1.499(11)
C17 C19 1.326(13)
C17 C16 1.406(14)
C17 C18 1.518(13)
C20 C19 1.363(12)
C20 C22 1.429(11)
C16 C15 1.406(13)
C16 H16 0.9300
C19 H19 0.9300
C70 C69 1.346(15)
C70 H70 0.9300
C37 C39 1.352(14)
C37 C36 1.370(15)
C37 C38 1.562(14)
C76 C75 1.336(15)
C76 H76 0.9300
C44 H44A 0.9700
C44 H44B 0.9700
C15 C22 1.403(11)
C24 C25 1.371(15)
C24 C23 1.507(17)
C30 C31 1.363(14)
C30 H30 0.9300
C49 C50 1.535(13)
C62 C61 1.396(16)
C62 H62 0.9300
C45 H45A 0.9600
C45 H45B 0.9600
C45 H45C 0.9600
F13 C55 1.291(14)
F14 C55 1.319(13)
F15 C55 1.320(13)
C55 C56 1.549(15)
C67 C68 1.393(13)
C67 H67 0.9300
C42 H42A 0.9600
C42 H42B 0.9600
C42 H42C 0.9600
C35 H35A 0.9600
C35 H35B 0.9600
C35 H35C 0.9600
C56 C57 1.357(14)
C12 H12A 0.9700
C12 H12B 0.9700
C7 C5 1.360(12)
C7 C8 1.373(11)
C7 H7 0.9300
C5 C6 1.524(13)
C6 H6A 0.9600
C6 H6B 0.9600
C6 H6C 0.9600
F16 C59 1.220(17)
F17 C59 1.103(19)
F18 C59 1.24(2)
C25 C26 1.384(16)
C25 H25 0.9300
C26 C27 1.490(18)
C36 H36 0.9300
C31 C32 1.484(16)
C1 C8 1.398(11)
C28 F7 1.294(12)
C28 F8 1.309(13)
C28 F9 1.322(13)
C61 C60 1.517(18)
C74 C75 1.419(13)
C74 H74 0.9300
C75 H75 0.9300
C69 C68 1.374(17)
C69 H69 0.9300
C53 H53A 0.9600
C53 H53B 0.9600
C53 H53C 0.9600
C50 H50A 0.9600
C50 H50B 0.9600
C50 H50C 0.9600
C68 H68 0.9300
C18 H18A 0.9600
C18 H18B 0.9600
C18 H18C 0.9600
C23 F3 1.256(16)
C23 F2 1.332(19)
C23 F1 1.340(19)
C41 H41A 0.9700
C41 H41B 0.9700
C32 F11 1.261(14)
C32 F10 1.281(17)
C32 F12 1.330(17)
C57 H57 0.9300
C64 F23 1.302(14)
C64 F24 1.319(14)
C64 F22 1.341(15)
C27 F6 1.240(18)
C27 F5 1.275(18)
C27 F4 1.366(18)
C38 H38A 0.9600
C38 H38B 0.9600
C38 H38C 0.9600
C39 H39 0.9300
F21 C60 1.256(16)
F20 C60 1.174(17)
F19 C60 1.253(18)
